data_7039762
loop_
_publ_author_name
'Fourmy, K\'evin'
'El Louz, Mohamed'
'Mallet-Ladeira, Sonia'
'Daran, Jean-Claude'
'Dechy-Cabaret, Odile'
'Gouygou, Maryse'

_publ_section_title
;
 Platinum-catalysed intermolecular addition of carbonyl compounds to
 1,6-enynes: investigation of a new reaction pathway.
;
_journal_issue 34
_journal_name_full 'Dalton transactions (Cambridge, England : 2003)'
_journal_page_first 13294
_journal_page_last 13299
_journal_paper_doi 10.1039/c6dt01725h
_journal_volume 45
_journal_year 2016
_chemical_compound_source 'synthesis as described'
_chemical_formula_moiety '2(C21 H23 N O3 S), 0.5(C H2 Cl2)'
_chemical_formula_sum 'C42.5 H47 Cl N2 O6 S2'
_chemical_formula_weight 781.41
_chemical_name_systematic
;
 ?
;
_space_group_IT_number 2
_symmetry_cell_setting triclinic
_symmetry_Int_Tables_number 2
_symmetry_space_group_name_Hall '-P 1'
_symmetry_space_group_name_H-M 'P -1'
_atom_sites_solution_hydrogens geom
_atom_sites_solution_primary direct
_atom_sites_solution_secondary difmap
_audit_update_record
;
2015-07-09 deposited with the CCDC.
2016-06-15 downloaded from the CCDC.
;
_cell_angle_alpha 67.417(6)
_cell_angle_beta 74.353(6)
_cell_angle_gamma 75.883(6)
_cell_formula_units_Z 2
_cell_length_a 10.2982(7)
_cell_length_b 14.5250(10)
_cell_length_c 14.9733(10)
_cell_measurement_reflns_used 9801
_cell_measurement_temperature 180(2)
_cell_measurement_theta_max 60.0098
_cell_measurement_theta_min 3.2576
_cell_measurement_wavelength 0.71073
_cell_volume 1966.4(3)
_computing_cell_refinement 'CrysAlisPro, Oxford Diffraction Ltd.'
_computing_data_collection 'CrysAlisPro, Oxford Diffraction Ltd.'
_computing_data_reduction 'CrysAlisPro, Oxford Diffraction Ltd.'
_computing_molecular_graphics 'Ortep-3 for Windows (Farrugia, 1997)'
_computing_publication_material 'WinGX publication routines (Farrugia, 1999)'
_computing_structure_refinement 'SHELXL-97 (Sheldrick, 2008)'
_computing_structure_solution 'SHELXS-97 (Sheldrick, 1990)'
_diffrn_ambient_temperature 180(2)
_diffrn_measured_fraction_theta_full 0.994
_diffrn_measured_fraction_theta_max 0.994
_diffrn_measurement_device_type 'Xcalibur, Eos, Gemini ultra'
_diffrn_measurement_method \w-\f
_diffrn_radiation_monochromator mirror
_diffrn_radiation_probe x-ray
_diffrn_radiation_source 'Enhance Ultra (Cu) X-ray Source'
_diffrn_radiation_type CuK\a
_diffrn_radiation_wavelength 1.54184
_diffrn_reflns_av_R_equivalents 0.0433
_diffrn_reflns_av_unetI/netI 0.0317
_diffrn_reflns_limit_h_max 11
_diffrn_reflns_limit_h_min -11
_diffrn_reflns_limit_k_max 16
_diffrn_reflns_limit_k_min -15
_diffrn_reflns_limit_l_max 16
_diffrn_reflns_limit_l_min -16
_diffrn_reflns_number 23013
_diffrn_reflns_theta_full 60.09
_diffrn_reflns_theta_max 60.09
_diffrn_reflns_theta_min 3.26
_diffrn_standards_decay_% 0
_diffrn_standards_interval_count 0
_diffrn_standards_interval_time 0
_diffrn_standards_number 0
_exptl_absorpt_coefficient_mu 2.258
_exptl_absorpt_correction_T_max 1.0
_exptl_absorpt_correction_T_min 0.602
_exptl_absorpt_correction_type multi-scan
_exptl_absorpt_process_details
;
        CrysAlisPro, Oxford Diffraction Ltd.,
Version 1.171.33.66 (release 28-04-2010 CrysAlis171 .NET)
(compiled Apr 28 2010,14:27:37)
Empirical absorption correction using spherical harmonics,
 implemented in SCALE3 ABSPACK scaling algorithm.
;
_exptl_crystal_colour colourless
_exptl_crystal_density_diffrn 1.320
_exptl_crystal_density_method 'not measured'
_exptl_crystal_description plate
_exptl_crystal_F_000 826
_exptl_crystal_size_max 0.18
_exptl_crystal_size_mid 0.16
_exptl_crystal_size_min 0.06
_refine_diff_density_max 0.659
_refine_diff_density_min -0.761
_refine_diff_density_rms 0.053
_refine_ls_extinction_method none
_refine_ls_goodness_of_fit_ref 1.04
_refine_ls_hydrogen_treatment constr
_refine_ls_matrix_type full
_refine_ls_number_parameters 489
_refine_ls_number_reflns 5842
_refine_ls_number_restraints 1
_refine_ls_restrained_S_all 1.04
_refine_ls_R_factor_all 0.0494
_refine_ls_R_factor_gt 0.0436
_refine_ls_shift/su_max 0.007
_refine_ls_shift/su_mean 0
_refine_ls_structure_factor_coef Fsqd
_refine_ls_weighting_details 'calc w=1/[\s^2^(Fo^2^)+(0.0647P)^2^+1.1470P] where P=(Fo^2^+2Fc^2^)/3'
_refine_ls_weighting_scheme calc
_refine_ls_wR_factor_gt 0.1145
_refine_ls_wR_factor_ref 0.121
_reflns_number_gt 5138
_reflns_number_total 5842
_reflns_threshold_expression >2sigma(I)
_cod_data_source_file c6dt01725h2.cif
_cod_data_source_block Kevin9
_cod_depositor_comments 'Adding full bibliography for 7039762--7039763.cif.'
_cod_database_code 7039762

loop_
_symmetry_equiv_pos_as_xyz
'x, y, z'
'-x, -y, -z'

loop_
_atom_site_label
_atom_site_type_symbol
_atom_site_fract_x
_atom_site_fract_y
_atom_site_fract_z
_atom_site_U_iso_or_equiv
_atom_site_adp_type
_atom_site_occupancy
_atom_site_symmetry_multiplicity
_atom_site_calc_flag
_atom_site_refinement_flags
_atom_site_disorder_assembly
_atom_site_disorder_group
C22 C 0.6118(3) 0.2115(3) 0.0412(2) 0.0591(8) Uani 1 1 d . . .
H22A H 0.5859 0.2829 0.0108 0.089 Uiso 1 1 calc R . .
H22B H 0.6003 0.177 0.0012 0.089 Uiso 1 1 calc R . .
H22C H 0.7057 0.1973 0.0472 0.089 Uiso 1 1 calc R . .
C23 C 0.5230(3) 0.17575(19) 0.14220(18) 0.0386(6) Uani 1 1 d . . .
C24 C 0.5801(2) 0.12341(18) 0.22527(19) 0.0384(6) Uani 1 1 d . . .
H24 H 0.6746 0.1105 0.2184 0.046 Uiso 1 1 calc R . .
C25 C 0.4997(2) 0.08991(17) 0.31818(17) 0.0323(5) Uani 1 1 d . . .
H25 H 0.5398 0.0548 0.3731 0.039 Uiso 1 1 calc R . .
C26 C 0.3592(2) 0.10916(15) 0.32859(16) 0.0257(5) Uani 1 1 d . . .
C27 C 0.2991(2) 0.16189(17) 0.24662(17) 0.0329(5) Uani 1 1 d . . .
H27 H 0.2045 0.175 0.2537 0.04 Uiso 1 1 calc R . .
C28 C 0.3811(3) 0.1944(2) 0.15490(18) 0.0411(6) Uani 1 1 d . . .
H28 H 0.3408 0.2297 0.1001 0.049 Uiso 1 1 calc R . .
C29 C 0.3554(2) -0.13552(17) 0.48792(18) 0.0320(5) Uani 1 1 d . . .
H29A H 0.3536 -0.1617 0.5583 0.038 Uiso 1 1 calc R . .
H29B H 0.443 -0.1142 0.4529 0.038 Uiso 1 1 calc R . .
C30 C 0.1666(2) -0.06820(16) 0.39870(16) 0.0264(5) Uani 1 1 d . . .
H30A H 0.2084 -0.0416 0.3295 0.032 Uiso 1 1 calc R . .
H30B H 0.0713 -0.0375 0.4083 0.032 Uiso 1 1 calc R . .
C31 C 0.1819(2) -0.18322(16) 0.43529(16) 0.0260(5) Uani 1 1 d . . .
H31 H 0.1153 -0.2089 0.4958 0.031 Uiso 1 1 calc R . .
C32 C 0.3263(2) -0.21224(16) 0.45392(17) 0.0295(5) Uani 1 1 d . . .
C33 C 0.3961(3) -0.32045(18) 0.4698(2) 0.0404(6) Uani 1 1 d . . .
H33A H 0.4742 -0.344 0.5018 0.049 Uiso 1 1 calc R . .
H33B H 0.3396 -0.371 0.4846 0.049 Uiso 1 1 calc R . .
C34 C 0.4112(2) -0.24197(18) 0.36861(19) 0.0360(5) Uani 1 1 d . . .
C35 C 0.5453(3) -0.2102(2) 0.3126(2) 0.0532(7) Uani 1 1 d . . .
H35A H 0.5904 -0.2514 0.2727 0.08 Uiso 1 1 calc R . .
H35B H 0.6009 -0.218 0.358 0.08 Uiso 1 1 calc R . .
H35C H 0.5312 -0.1407 0.2711 0.08 Uiso 1 1 calc R . .
C36 C 0.1868(2) -0.23089(17) 0.35900(17) 0.0294(5) Uani 1 1 d . . .
H36 H 0.1679 -0.3001 0.3944 0.035 Uiso 1 1 calc R . .
C37 C 0.0888(2) -0.17701(16) 0.28900(16) 0.0291(5) Uani 1 1 d . . .
C38 C 0.1313(3) -0.14867(19) 0.18803(18) 0.0403(6) Uani 1 1 d . . .
H38 H 0.2234 -0.1615 0.1608 0.048 Uiso 1 1 calc R . .
C39 C 0.0369(3) -0.1010(2) 0.12676(19) 0.0490(7) Uani 1 1 d . . .
H39 H 0.066 -0.0829 0.0587 0.059 Uiso 1 1 calc R . .
C40 C -0.0986(3) -0.08064(19) 0.1659(2) 0.0448(6) Uani 1 1 d . . .
H40 H -0.1613 -0.0483 0.1246 0.054 Uiso 1 1 calc R . .
C41 C -0.1418(3) -0.10811(18) 0.2665(2) 0.0403(6) Uani 1 1 d . . .
H41 H -0.2338 -0.0937 0.2932 0.048 Uiso 1 1 calc R . .
C42 C -0.0493(2) -0.15702(18) 0.32812(18) 0.0345(5) Uani 1 1 d . . .
H42 H -0.0796 -0.1767 0.3961 0.041 Uiso 1 1 calc R . .
O4 O 0.32498(16) 0.05528(12) 0.51918(11) 0.0335(4) Uani 1 1 d . . .
O5 O 0.12134(15) 0.12076(11) 0.44134(11) 0.0314(4) Uani 1 1 d . . .
O6 O 0.32550(15) -0.23566(12) 0.30487(12) 0.0363(4) Uani 1 1 d . . .
S2 S 0.25477(5) 0.06276(4) 0.44571(4) 0.02539(16) Uani 1 1 d . . .
N2 N 0.24056(18) -0.05178(13) 0.46220(13) 0.0264(4) Uani 1 1 d . . .
C1 C 0.6773(3) 0.5354(2) 0.0482(2) 0.0552(7) Uani 1 1 d . . .
H1A H 0.6346 0.5523 -0.0068 0.083 Uiso 1 1 calc R . .
H1B H 0.752 0.4811 0.0471 0.083 Uiso 1 1 calc R . .
H1C H 0.7109 0.5933 0.0441 0.083 Uiso 1 1 calc R . .
C2 C 0.5747(2) 0.5035(2) 0.14280(18) 0.0388(6) Uani 1 1 d . . .
C3 C 0.5410(3) 0.4072(2) 0.1820(2) 0.0468(7) Uani 1 1 d . . .
H3 H 0.5836 0.3614 0.1493 0.056 Uiso 1 1 calc R . .
C4 C 0.4463(3) 0.37711(19) 0.2679(2) 0.0424(6) Uani 1 1 d . . .
H4 H 0.4246 0.3123 0.2924 0.051 Uiso 1 1 calc R . .
C5 C 0.3837(2) 0.44467(17) 0.31740(17) 0.0318(5) Uani 1 1 d . . .
C6 C 0.4167(2) 0.54113(18) 0.28077(18) 0.0359(5) Uani 1 1 d . . .
H6 H 0.3757 0.5863 0.3143 0.043 Uiso 1 1 calc R . .
C7 C 0.5113(2) 0.56943(19) 0.19398(18) 0.0382(6) Uani 1 1 d . . .
H7 H 0.5329 0.6343 0.1693 0.046 Uiso 1 1 calc R . .
C8 C 0.0545(2) 0.54756(18) 0.34979(17) 0.0349(5) Uani 1 1 d . . .
H8A H 0.1263 0.5881 0.3127 0.042 Uiso 1 1 calc R . .
H8B H -0.001 0.5735 0.4012 0.042 Uiso 1 1 calc R . .
C9 C 0.0785(2) 0.37941(17) 0.34132(17) 0.0320(5) Uani 1 1 d . . .
H9A H 0.0692 0.311 0.3854 0.038 Uiso 1 1 calc R . .
H9B H 0.1475 0.3773 0.2831 0.038 Uiso 1 1 calc R . .
C10 C -0.0581(2) 0.43915(18) 0.31397(17) 0.0330(5) Uani 1 1 d . . .
H10 H -0.1345 0.4241 0.3701 0.04 Uiso 1 1 calc R . .
C11 C -0.0302(2) 0.54530(18) 0.28400(18) 0.0353(5) Uani 1 1 d . . .
C12 C -0.1166(3) 0.6341(2) 0.2226(2) 0.0517(7) Uani 1 1 d . . .
H12A H -0.2049 0.6245 0.2192 0.062 Uiso 1 1 calc R . .
H12B H -0.1131 0.7008 0.2212 0.062 Uiso 1 1 calc R . .
C13 C 0.0079(3) 0.58080(18) 0.17351(18) 0.0386(6) Uani 1 1 d . . .
C14 C 0.1311(3) 0.6283(2) 0.1136(2) 0.0491(7) Uani 1 1 d . . .
H14A H 0.2112 0.5779 0.1202 0.074 Uiso 1 1 calc R . .
H14B H 0.1381 0.6798 0.1366 0.074 Uiso 1 1 calc R . .
H14C H 0.1231 0.6578 0.0456 0.074 Uiso 1 1 calc R . .
C15 C -0.0890(2) 0.43660(18) 0.22013(17) 0.0338(5) Uani 1 1 d . . .
H15 H -0.186 0.4632 0.2197 0.041 Uiso 1 1 calc R . .
C16 C -0.0594(2) 0.33620(17) 0.20514(17) 0.0313(5) Uani 1 1 d . . .
C17 C -0.1108(3) 0.25401(19) 0.28019(18) 0.0388(6) Uani 1 1 d . . .
H17 H -0.1613 0.2615 0.3394 0.047 Uiso 1 1 calc R . .
C18 C -0.0884(3) 0.1613(2) 0.2685(2) 0.0469(7) Uani 1 1 d . . .
H18 H -0.1232 0.107 0.3198 0.056 Uiso 1 1 calc R . .
C19 C -0.0148(3) 0.1490(2) 0.1815(2) 0.0482(7) Uani 1 1 d . . .
H19 H 0.0009 0.0864 0.1737 0.058 Uiso 1 1 calc R . .
C20 C 0.0356(3) 0.2304(2) 0.1054(2) 0.0467(7) Uani 1 1 d . . .
H20 H 0.0846 0.2226 0.0461 0.056 Uiso 1 1 calc R . .
C21 C 0.0135(3) 0.32388(19) 0.11713(19) 0.0388(6) Uani 1 1 d . . .
H21 H 0.0478 0.3783 0.0656 0.047 Uiso 1 1 calc R . .
O1 O 0.28255(19) 0.30266(14) 0.47007(13) 0.0484(5) Uani 1 1 d . . .
O2 O 0.25082(18) 0.47384(15) 0.47986(13) 0.0480(5) Uani 1 1 d . . .
O3 O -0.01098(18) 0.50667(12) 0.13953(12) 0.0391(4) Uani 1 1 d . . .
S1 S 0.25735(6) 0.41000(5) 0.42541(4) 0.03583(17) Uani 1 1 d . . .
N1 N 0.11151(19) 0.43888(15) 0.39138(14) 0.0336(4) Uani 1 1 d . . .
Cl1 Cl 0.6440(10) -0.0519(10) 1.0032(9) 0.1211(18) Uani 0.5 1 d PD A -1
C43 C 0.5447(10) 0.0231(9) 0.9225(8) 0.1211(18) Uani 0.5 1 d PD A -1
H43A H 0.5358 -0.0149 0.884 0.145 Uiso 0.5 1 calc PR A -1
H43B H 0.5914 0.079 0.8773 0.145 Uiso 0.5 1 calc PR A -1
Cl2 Cl 0.3853(10) 0.0715(10) 0.9703(9) 0.1211(18) Uani 0.5 1 d PD A -1

loop_
_atom_site_aniso_label
_atom_site_aniso_U_11
_atom_site_aniso_U_22
_atom_site_aniso_U_33
_atom_site_aniso_U_23
_atom_site_aniso_U_13
_atom_site_aniso_U_12
C22 0.0534(18) 0.068(2) 0.0488(17) -0.0148(15) 0.0048(13) -0.0221(15)
C23 0.0398(14) 0.0361(14) 0.0381(13) -0.0113(11) -0.0010(11) -0.0123(11)
C24 0.0269(12) 0.0354(13) 0.0529(15) -0.0147(11) -0.0078(11) -0.0058(10)
C25 0.0302(12) 0.0287(12) 0.0396(13) -0.0083(10) -0.0152(10) -0.0038(9)
C26 0.0275(11) 0.0211(11) 0.0303(11) -0.0081(9) -0.0088(9) -0.0047(9)
C27 0.0274(12) 0.0352(13) 0.0345(12) -0.0055(10) -0.0115(10) -0.0064(10)
C28 0.0420(15) 0.0449(15) 0.0335(13) -0.0040(11) -0.0137(11) -0.0101(11)
C29 0.0307(12) 0.0265(12) 0.0408(13) -0.0082(10) -0.0177(10) -0.0013(9)
C30 0.0256(11) 0.0259(11) 0.0299(11) -0.0081(9) -0.0120(9) -0.0030(9)
C31 0.0241(11) 0.0239(11) 0.0297(11) -0.0061(9) -0.0093(9) -0.0042(9)
C32 0.0279(12) 0.0228(11) 0.0387(12) -0.0068(10) -0.0145(10) -0.0032(9)
C33 0.0371(14) 0.0261(12) 0.0617(16) -0.0129(11) -0.0250(12) 0.0021(10)
C34 0.0264(12) 0.0357(13) 0.0520(15) -0.0205(11) -0.0149(11) 0.0014(10)
C35 0.0289(14) 0.067(2) 0.0682(19) -0.0324(16) -0.0061(13) -0.0049(13)
C36 0.0281(12) 0.0257(12) 0.0369(12) -0.0114(10) -0.0100(9) -0.0034(9)
C37 0.0332(12) 0.0239(11) 0.0370(12) -0.0131(10) -0.0136(10) -0.0050(9)
C38 0.0408(14) 0.0411(14) 0.0387(13) -0.0155(11) -0.0093(11) -0.0008(11)
C39 0.0668(19) 0.0460(16) 0.0336(13) -0.0095(12) -0.0202(13) -0.0030(14)
C40 0.0528(17) 0.0343(14) 0.0560(17) -0.0136(12) -0.0321(13) -0.0013(12)
C41 0.0352(13) 0.0349(14) 0.0565(16) -0.0153(12) -0.0188(12) -0.0051(11)
C42 0.0333(13) 0.0370(13) 0.0378(13) -0.0135(11) -0.0111(10) -0.0079(10)
O4 0.0424(9) 0.0309(9) 0.0339(8) -0.0119(7) -0.0180(7) -0.0045(7)
O5 0.0282(8) 0.0299(8) 0.0354(8) -0.0117(7) -0.0078(6) -0.0008(6)
O6 0.0280(8) 0.0411(10) 0.0456(9) -0.0232(8) -0.0103(7) 0.0016(7)
S2 0.0282(3) 0.0229(3) 0.0272(3) -0.0083(2) -0.0101(2) -0.0030(2)
N2 0.0277(9) 0.0228(9) 0.0305(9) -0.0064(8) -0.0127(7) -0.0037(7)
C1 0.0495(17) 0.0633(19) 0.0454(15) -0.0160(14) -0.0022(13) -0.0079(14)
C2 0.0316(13) 0.0455(15) 0.0386(13) -0.0136(11) -0.0089(10) -0.0037(11)
C3 0.0460(15) 0.0448(16) 0.0561(16) -0.0303(13) -0.0037(13) -0.0039(12)
C4 0.0436(15) 0.0328(14) 0.0540(16) -0.0174(12) -0.0086(12) -0.0082(11)
C5 0.0301(12) 0.0315(12) 0.0360(12) -0.0091(10) -0.0121(10) -0.0064(10)
C6 0.0340(13) 0.0333(13) 0.0448(14) -0.0181(11) -0.0081(10) -0.0048(10)
C7 0.0369(13) 0.0312(13) 0.0455(14) -0.0085(11) -0.0103(11) -0.0089(10)
C8 0.0342(13) 0.0374(13) 0.0371(12) -0.0178(11) -0.0045(10) -0.0072(10)
C9 0.0357(13) 0.0299(12) 0.0324(12) -0.0060(10) -0.0120(10) -0.0107(10)
C10 0.0283(12) 0.0372(13) 0.0335(12) -0.0107(10) -0.0043(9) -0.0094(10)
C11 0.0294(12) 0.0338(13) 0.0458(14) -0.0180(11) -0.0092(10) -0.0014(10)
C12 0.0465(16) 0.0365(15) 0.078(2) -0.0206(14) -0.0305(15) 0.0058(12)
C13 0.0491(15) 0.0284(13) 0.0423(14) -0.0090(11) -0.0198(11) -0.0063(11)
C14 0.0680(19) 0.0404(15) 0.0420(15) -0.0086(12) -0.0113(13) -0.0226(13)
C15 0.0300(12) 0.0344(13) 0.0390(13) -0.0094(10) -0.0118(10) -0.0079(10)
C16 0.0298(12) 0.0318(13) 0.0360(12) -0.0069(10) -0.0184(10) -0.0060(10)
C17 0.0413(14) 0.0393(14) 0.0384(13) -0.0070(11) -0.0162(11) -0.0122(11)
C18 0.0513(16) 0.0377(15) 0.0550(17) -0.0019(12) -0.0274(13) -0.0166(12)
C19 0.0506(16) 0.0345(14) 0.072(2) -0.0187(14) -0.0317(15) -0.0055(12)
C20 0.0441(15) 0.0520(17) 0.0518(16) -0.0251(14) -0.0162(12) -0.0014(12)
C21 0.0385(14) 0.0355(14) 0.0436(14) -0.0082(11) -0.0156(11) -0.0084(11)
O1 0.0509(11) 0.0441(11) 0.0458(10) 0.0041(8) -0.0226(8) -0.0173(8)
O2 0.0467(10) 0.0720(13) 0.0381(9) -0.0253(9) -0.0071(8) -0.0229(9)
O3 0.0533(10) 0.0325(9) 0.0342(9) -0.0053(7) -0.0161(8) -0.0132(8)
S1 0.0359(3) 0.0428(4) 0.0318(3) -0.0085(3) -0.0114(2) -0.0135(3)
N1 0.0337(11) 0.0373(11) 0.0345(10) -0.0122(9) -0.0092(8) -0.0112(9)
Cl1 0.116(4) 0.149(4) 0.122(5) -0.056(3) -0.043(3) -0.026(3)
C43 0.116(4) 0.149(4) 0.122(5) -0.056(3) -0.043(3) -0.026(3)
Cl2 0.116(4) 0.149(4) 0.122(5) -0.056(3) -0.043(3) -0.026(3)

loop_
_atom_type_symbol
_atom_type_description
_atom_type_scat_dispersion_real
_atom_type_scat_dispersion_imag
_atom_type_scat_source
C C 0.0181 0.0091 'International Tables Vol C Tables 4.2.6.8 and 6.1.1.4'
H H 0 0 'International Tables Vol C Tables 4.2.6.8 and 6.1.1.4'
O O 0.0492 0.0322 'International Tables Vol C Tables 4.2.6.8 and 6.1.1.4'
S S 0.3331 0.5567 'International Tables Vol C Tables 4.2.6.8 and 6.1.1.4'
N N 0.0311 0.018 'International Tables Vol C Tables 4.2.6.8 and 6.1.1.4'
Cl Cl 0.3639 0.7018 'International Tables Vol C Tables 4.2.6.8 and 6.1.1.4'

loop_
_geom_angle_atom_site_label_1
_geom_angle_atom_site_label_2
_geom_angle_atom_site_label_3
_geom_angle
C23 C22 H22A 109.5
C23 C22 H22B 109.5
H22A C22 H22B 109.5
C23 C22 H22C 109.5
H22A C22 H22C 109.5
H22B C22 H22C 109.5
C24 C23 C28 117.9(2)
C24 C23 C22 121.0(2)
C28 C23 C22 121.0(2)
C25 C24 C23 121.5(2)
C25 C24 H24 119.2
C23 C24 H24 119.2
C26 C25 C24 119.3(2)
C26 C25 H25 120.3
C24 C25 H25 120.3
C25 C26 C27 120.4(2)
C25 C26 S2 120.12(17)
C27 C26 S2 119.41(16)
C28 C27 C26 119.2(2)
C28 C27 H27 120.4
C26 C27 H27 120.4
C27 C28 C23 121.6(2)
C27 C28 H28 119.2
C23 C28 H28 119.2
N2 C29 C32 101.65(16)
N2 C29 H29A 111.4
C32 C29 H29A 111.4
N2 C29 H29B 111.4
C32 C29 H29B 111.4
H29A C29 H29B 109.3
N2 C30 C31 101.88(16)
N2 C30 H30A 111.4
C31 C30 H30A 111.4
N2 C30 H30B 111.4
C31 C30 H30B 111.4
H30A C30 H30B 109.3
C32 C31 C30 100.79(16)
C32 C31 C36 103.74(17)
C30 C31 C36 116.34(17)
C32 C31 H31 111.7
C30 C31 H31 111.7
C36 C31 H31 111.7
C34 C32 C29 124.7(2)
C34 C32 C31 105.23(18)
C29 C32 C31 109.31(18)
C34 C32 C33 59.92(16)
C29 C32 C33 128.48(19)
C31 C32 C33 118.53(19)
C34 C33 C32 59.18(16)
C34 C33 H33A 117.9
C32 C33 H33A 117.9
C34 C33 H33B 117.9
C32 C33 H33B 117.9
H33A C33 H33B 115
O6 C34 C35 112.1(2)
O6 C34 C32 109.57(18)
C35 C34 C32 125.0(2)
O6 C34 C33 118.4(2)
C35 C34 C33 121.8(2)
C32 C34 C33 60.90(16)
C34 C35 H35A 109.5
C34 C35 H35B 109.5
H35A C35 H35B 109.5
C34 C35 H35C 109.5
H35A C35 H35C 109.5
H35B C35 H35C 109.5
O6 C36 C37 110.32(18)
O6 C36 C31 105.77(17)
C37 C36 C31 116.03(18)
O6 C36 H36 108.2
C37 C36 H36 108.2
C31 C36 H36 108.2
C38 C37 C42 119.0(2)
C38 C37 C36 122.4(2)
C42 C37 C36 118.7(2)
C37 C38 C39 120.2(2)
C37 C38 H38 119.9
C39 C38 H38 119.9
C40 C39 C38 120.4(2)
C40 C39 H39 119.8
C38 C39 H39 119.8
C39 C40 C41 119.8(2)
C39 C40 H40 120.1
C41 C40 H40 120.1
C40 C41 C42 120.3(2)
C40 C41 H41 119.8
C42 C41 H41 119.8
C41 C42 C37 120.3(2)
C41 C42 H42 119.9
C37 C42 H42 119.9
C34 O6 C36 107.64(17)
O5 S2 O4 120.38(9)
O5 S2 N2 106.44(9)
O4 S2 N2 106.30(9)
O5 S2 C26 107.38(9)
O4 S2 C26 108.47(10)
N2 S2 C26 107.20(10)
C30 N2 C29 111.11(17)
C30 N2 S2 118.92(14)
C29 N2 S2 120.14(14)
C2 C1 H1A 109.5
C2 C1 H1B 109.5
H1A C1 H1B 109.5
C2 C1 H1C 109.5
H1A C1 H1C 109.5
H1B C1 H1C 109.5
C3 C2 C7 117.7(2)
C3 C2 C1 121.3(2)
C7 C2 C1 121.0(2)
C4 C3 C2 122.0(2)
C4 C3 H3 119
C2 C3 H3 119
C3 C4 C5 119.2(2)
C3 C4 H4 120.4
C5 C4 H4 120.4
C4 C5 C6 120.2(2)
C4 C5 S1 120.31(19)
C6 C5 S1 119.46(18)
C7 C6 C5 119.3(2)
C7 C6 H6 120.3
C5 C6 H6 120.3
C6 C7 C2 121.6(2)
C6 C7 H7 119.2
C2 C7 H7 119.2
N1 C8 C11 101.83(18)
N1 C8 H8A 111.4
C11 C8 H8A 111.4
N1 C8 H8B 111.4
C11 C8 H8B 111.4
H8A C8 H8B 109.3
N1 C9 C10 101.89(18)
N1 C9 H9A 111.4
C10 C9 H9A 111.4
N1 C9 H9B 111.4
C10 C9 H9B 111.4
H9A C9 H9B 109.3
C11 C10 C9 99.87(18)
C11 C10 C15 103.36(19)
C9 C10 C15 116.3(2)
C11 C10 H10 112.1
C9 C10 H10 112.1
C15 C10 H10 112.1
C8 C11 C13 124.5(2)
C8 C11 C12 126.7(2)
C13 C11 C12 59.51(18)
C8 C11 C10 109.10(19)
C13 C11 C10 105.10(19)
C12 C11 C10 121.0(2)
C13 C12 C11 60.00(16)
C13 C12 H12A 117.8
C11 C12 H12A 117.8
C13 C12 H12B 117.8
C11 C12 H12B 117.8
H12A C12 H12B 114.9
O3 C13 C12 117.3(2)
O3 C13 C14 111.8(2)
C12 C13 C14 123.7(2)
O3 C13 C11 109.09(19)
C12 C13 C11 60.49(17)
C14 C13 C11 125.0(2)
C13 C14 H14A 109.5
C13 C14 H14B 109.5
H14A C14 H14B 109.5
C13 C14 H14C 109.5
H14A C14 H14C 109.5
H14B C14 H14C 109.5
O3 C15 C16 109.93(19)
O3 C15 C10 105.30(17)
C16 C15 C10 117.71(19)
O3 C15 H15 107.8
C16 C15 H15 107.8
C10 C15 H15 107.8
C21 C16 C17 118.5(2)
C21 C16 C15 122.0(2)
C17 C16 C15 119.4(2)
C18 C17 C16 121.1(3)
C18 C17 H17 119.5
C16 C17 H17 119.5
C19 C18 C17 120.3(2)
C19 C18 H18 119.9
C17 C18 H18 119.9
C18 C19 C20 119.4(3)
C18 C19 H19 120.3
C20 C19 H19 120.3
C19 C20 C21 120.5(3)
C19 C20 H20 119.8
C21 C20 H20 119.8
C16 C21 C20 120.2(2)
C16 C21 H21 119.9
C20 C21 H21 119.9
C13 O3 C15 108.30(18)
O1 S1 O2 120.53(11)
O1 S1 N1 107.08(10)
O2 S1 N1 106.07(11)
O1 S1 C5 107.82(12)
O2 S1 C5 107.38(11)
N1 S1 C5 107.32(10)
C9 N1 C8 110.58(17)
C9 N1 S1 120.19(16)
C8 N1 S1 118.36(15)
Cl1 C43 Cl2 116.7(9)
Cl1 C43 H43A 108.1
Cl2 C43 H43A 108.1
Cl1 C43 H43B 108.1
Cl2 C43 H43B 108.1
H43A C43 H43B 107.3

loop_
_geom_bond_atom_site_label_1
_geom_bond_atom_site_label_2
_geom_bond_distance
C22 C23 1.509(4)
C22 H22A 0.96
C22 H22B 0.96
C22 H22C 0.96
C23 C24 1.386(4)
C23 C28 1.394(4)
C24 C25 1.383(3)
C24 H24 0.93
C25 C26 1.382(3)
C25 H25 0.93
C26 C27 1.390(3)
C26 S2 1.765(2)
C27 C28 1.376(3)
C27 H27 0.93
C28 H28 0.93
C29 N2 1.487(3)
C29 C32 1.507(3)
C29 H29A 0.97
C29 H29B 0.97
C30 N2 1.482(3)
C30 C31 1.527(3)
C30 H30A 0.97
C30 H30B 0.97
C31 C32 1.515(3)
C31 C36 1.532(3)
C31 H31 0.98
C32 C34 1.490(3)
C32 C33 1.516(3)
C33 C34 1.501(4)
C33 H33A 0.97
C33 H33B 0.97
C34 O6 1.430(3)
C34 C35 1.488(4)
C35 H35A 0.96
C35 H35B 0.96
C35 H35C 0.96
C36 O6 1.439(3)
C36 C37 1.512(3)
C36 H36 0.98
C37 C38 1.378(3)
C37 C42 1.389(3)
C38 C39 1.390(4)
C38 H38 0.93
C39 C40 1.366(4)
C39 H39 0.93
C40 C41 1.375(4)
C40 H40 0.93
C41 C42 1.380(3)
C41 H41 0.93
C42 H42 0.93
O4 S2 1.4296(15)
O5 S2 1.4296(16)
S2 N2 1.6229(18)
C1 C2 1.505(4)
C1 H1A 0.96
C1 H1B 0.96
C1 H1C 0.96
C2 C3 1.384(4)
C2 C7 1.386(4)
C3 C4 1.377(4)
C3 H3 0.93
C4 C5 1.386(4)
C4 H4 0.93
C5 C6 1.386(3)
C5 S1 1.767(2)
C6 C7 1.381(4)
C6 H6 0.93
C7 H7 0.93
C8 N1 1.488(3)
C8 C11 1.494(3)
C8 H8A 0.97
C8 H8B 0.97
C9 N1 1.484(3)
C9 C10 1.530(3)
C9 H9A 0.97
C9 H9B 0.97
C10 C11 1.509(3)
C10 C15 1.537(3)
C10 H10 0.98
C11 C13 1.500(4)
C11 C12 1.507(4)
C12 C13 1.493(4)
C12 H12A 0.97
C12 H12B 0.97
C13 O3 1.425(3)
C13 C14 1.493(4)
C14 H14A 0.96
C14 H14B 0.96
C14 H14C 0.96
C15 O3 1.439(3)
C15 C16 1.506(3)
C15 H15 0.98
C16 C21 1.384(4)
C16 C17 1.388(3)
C17 C18 1.380(4)
C17 H17 0.93
C18 C19 1.373(4)
C18 H18 0.93
C19 C20 1.382(4)
C19 H19 0.93
C20 C21 1.392(4)
C20 H20 0.93
C21 H21 0.93
O1 S1 1.4286(19)
O2 S1 1.4317(19)
S1 N1 1.6226(19)
Cl1 C43 1.675(12)
C43 Cl2 1.700(12)
C43 H43A 0.97
C43 H43B 0.97
